data_4342272
loop_
_publ_author_name
'Ramogida, Caterina F.'
'Cawthray, Jacqueline F.'
'Boros, Eszter'
'Ferreira, Cara L.'
'Patrick, Brian O.'
'Adam, Michael J.'
'Orvig, Chris'

_publ_section_title
;
 H2CHXdedpa and H4CHXoctapa-Chiral Acyclic Chelating Ligands for (67/68)Ga
 and (111)In Radiopharmaceuticals.
;
_journal_issue 4
_journal_name_full 'Inorganic chemistry'
_journal_page_first 2017
_journal_page_last 2031
_journal_paper_doi 10.1021/ic502942a
_journal_volume 54
_journal_year 2015
_chemical_absolute_configuration ad
_chemical_formula_moiety '3(C20 H22 Ga N4 O4), 3(Cl O4), O, 1.62(C H4 O)'
_chemical_formula_sum 'C61.5 H72.5 Cl3 Ga3 N12 O26.5'
_chemical_formula_weight 1719.32
_space_group_crystal_system monoclinic
_space_group_IT_number 4
_space_group_name_Hall 'P 2yb'
_space_group_name_H-M_alt 'P 1 21 1'
_symmetry_space_group_name_Hall 'P 2yb'
_symmetry_space_group_name_H-M 'P 1 21 1'
_atom_sites_solution_hydrogens mixed
_atom_sites_solution_primary direct
_audit_creation_date 2014-10-24
_audit_creation_method
;
Olex2 1.2
(compiled 2014.09.19 svn.r3010 for OlexSys, GUI svn.r4874)
;
_cell_angle_alpha 90
_cell_angle_beta 93.24(2)
_cell_angle_gamma 90
_cell_formula_units_Z 2
_cell_length_a 11.777(4)
_cell_length_b 19.775(6)
_cell_length_c 14.964(5)
_cell_measurement_reflns_used 9798
_cell_measurement_temperature 100(2)
_cell_measurement_theta_max 24.744
_cell_measurement_theta_min 2.143
_cell_volume 3479(2)
_computing_cell_refinement 'SAINT v7.60A (Bruker, 2009)'
_computing_data_reduction 'SAINT v7.60A (Bruker, 2009)'
_computing_molecular_graphics 'Olex2 (Dolomanov et al., 2009)'
_computing_publication_material 'Olex2 (Dolomanov et al., 2009)'
_computing_structure_refinement 'XL (Sheldrick, 2008)'
_computing_structure_solution 'SIR97 (Burla et al., 2007)'
_diffrn_ambient_temperature 100(2)
_diffrn_measured_fraction_theta_full 0.977
_diffrn_measured_fraction_theta_max 0.972
_diffrn_radiation_type MoK\a
_diffrn_radiation_wavelength 0.71069
_diffrn_reflns_av_R_equivalents 0.0976
_diffrn_reflns_av_unetI/netI 0.1007
_diffrn_reflns_Laue_measured_fraction_full 0.977
_diffrn_reflns_Laue_measured_fraction_max 0.972
_diffrn_reflns_limit_h_max 13
_diffrn_reflns_limit_h_min -13
_diffrn_reflns_limit_k_max 23
_diffrn_reflns_limit_k_min -23
_diffrn_reflns_limit_l_max 13
_diffrn_reflns_limit_l_min -18
_diffrn_reflns_number 55550
_diffrn_reflns_point_group_measured_fraction_full 0.972
_diffrn_reflns_point_group_measured_fraction_max 0.967
_diffrn_reflns_theta_full 25.240
_diffrn_reflns_theta_max 25.308
_diffrn_reflns_theta_min 1.708
_exptl_absorpt_coefficient_mu 1.361
_exptl_absorpt_correction_T_max 0.934
_exptl_absorpt_correction_T_min 0.832
_exptl_absorpt_correction_type multi-scan
_exptl_absorpt_process_details
;
SADABS-2008/1 (Bruker,2008) was used for absorption correction.
wR2(int) was 0.0810 before and 0.0711 after correction.
The Ratio of minimum to maximum transmission is 0.8901.
The \l/2 correction factor is 0.0015.
;
_exptl_crystal_colour orange
_exptl_crystal_density_diffrn 1.641
_exptl_crystal_description plate
_exptl_crystal_F_000 1763
_exptl_crystal_size_max 0.41
_exptl_crystal_size_mid 0.14
_exptl_crystal_size_min 0.05
_refine_diff_density_max 0.817
_refine_diff_density_min -0.810
_refine_diff_density_rms 0.152
_refine_ls_abs_structure_details
;
 Flack x determined using 3531 quotients [(I+)-(I-)]/[(I+)+(I-)]
 (Parsons, Flack and Wagner, Acta Cryst. B69 (2013) 249-259).
;
_refine_ls_abs_structure_Flack 0.020(7)
_refine_ls_extinction_method none
_refine_ls_goodness_of_fit_ref 1.076
_refine_ls_hydrogen_treatment constr
_refine_ls_matrix_type full
_refine_ls_number_parameters 993
_refine_ls_number_reflns 12249
_refine_ls_number_restraints 1139
_refine_ls_restrained_S_all 1.056
_refine_ls_R_factor_all 0.0987
_refine_ls_R_factor_gt 0.0619
_refine_ls_shift/su_max 0.004
_refine_ls_shift/su_mean 0.000
_refine_ls_structure_factor_coef Fsqd
_refine_ls_weighting_details 'w=1/[\s^2^(Fo^2^)+(0.0926P)^2^+2.6195P] where P=(Fo^2^+2Fc^2^)/3'
_refine_ls_weighting_scheme calc
_refine_ls_wR_factor_gt 0.1502
_refine_ls_wR_factor_ref 0.1731
_reflns_Friedel_coverage 0.929
_reflns_Friedel_fraction_full 0.967
_reflns_Friedel_fraction_max 0.962
_reflns_number_gt 9090
_reflns_number_total 12249
_reflns_threshold_expression 'I > 2\s(I)'
_cod_data_source_file ic502942a_si_002.cif
_cod_data_source_block co395
_cod_depositor_comments 'Adding full bibliography for 4342271--4342272.cif.'
_cod_original_formula_sum 'C61.50 H72.50 Cl3 Ga3 N12 O26.50'
_cod_database_code 4342272
_shelxl_version_number 2014/6
_shelx_space_group_comment
;
The symmetry employed for this shelxl refinement is uniquely defined
by the following loop, which should always be used as a source of
symmetry information in preference to the above space-group names.
They are only intended as comments.
;
_olex2_refinement_description
;
1. Fixed Uiso
 At 1.2 times of:
  All C(H) groups, All C(H,H) groups, All N(H) groups
 At 1.5 times of:
  All C(H,H,H,H,H,H,H,H,H,H,H) groups, All O(H) groups
2. Restrained distances
 Cl2B-Cl2
 -0.55 with sigma of 0.02
 Cl1-O13 \\sim Cl1-O14 \\sim Cl1-O15 \\sim Cl1-O16
 with sigma of 0.01
 Cl2-O17 \\sim Cl2-O18 \\sim Cl2-O19 \\sim Cl2-O20
 with sigma of 0.01
 Cl3-O21 \\sim Cl3-O22 \\sim Cl3-O23 \\sim Cl3-O24
 with sigma of 0.01
 Cl3B-O21B \\sim Cl3B-O22B \\sim Cl3B-O23B \\sim Cl3B-O24B
 with sigma of 0.01
 Cl2B-O17B \\sim Cl2B-O18B \\sim Cl2B-O19B \\sim Cl2B-O20B
 with sigma of 0.01
 O17-O18 \\sim O17-O19 \\sim O17-O20 \\sim O18-O19 \\sim O18-O20 \\sim O19-O20
 with sigma of 0.01
 O17B-O18B \\sim O17B-O19B \\sim O17B-O20B \\sim O18B-O19B \\sim O18B-O20B
\\sim O19B-O20B
 with sigma of 0.01
 C62-O27 \\sim C63-O28 \\sim C61-O26
 with sigma of 0.02
3. Uiso/Uaniso restraints and constraints
Uanis(N8) \\sim Ueq: with sigma of 0.01 and sigma for terminal atoms of 0.2
Uanis(Cl3B) = Uanis(Cl3)
Uanis(Cl2) = Uanis(Cl2B)
Uanis(O20) = Uanis(O20B)
Uanis(O17) = Uanis(O17B)
Uanis(O18) = Uanis(O18B)
Uanis(O19) = Uanis(O19B)
Uanis(O23) = Uanis(O23B)
Uanis(O22) = Uanis(O24B)
Uanis(O24) = Uanis(O21B)
Uanis(O21) = Uanis(O22B)
Uanis(O26) = Uanis(O27) = Uanis(O28)
Uanis(C62) = Uanis(C61) = Uanis(C63)
4. Rigid body (RIGU) restrains
 All non-hydrogen atoms
 with sigma for 1-2 distances of 0.004 and sigma for 1-3 distances of 0.004
5. Others
 Sof(Cl3B)=Sof(O21B)=Sof(O22B)=Sof(O24B)=Sof(O23B)=1-FVAR(1)
 Sof(Cl3)=Sof(O24)=Sof(O23)=Sof(O22)=Sof(O21)=FVAR(1)
 Sof(Cl2B)=Sof(O17B)=Sof(O18B)=Sof(O20B)=Sof(O19B)=1-FVAR(2)
 Sof(O17)=Sof(O18)=Sof(O19)=Sof(O20)=Sof(Cl2)=FVAR(2)
 Sof(O28)=Sof(C63)=Sof(H28A)=Sof(H63A)=Sof(H63B)=Sof(H63C)=1-FVAR(3)
 Sof(O26)=Sof(H26)=Sof(C61)=Sof(H61A)=Sof(H61B)=Sof(H61C)=FVAR(3)
 Sof(O27)=Sof(C62)=Sof(H27)=Sof(H62A)=Sof(H62B)=Sof(H62C)=FVAR(4)
 Fixed X: H27(0.064) H62A(-0.01294) H62B(-0.025751) H62C(0.06967) H61A(-
 0.221531) H61B(-0.0897) H61C(-0.15066) H28A(-0.05265) H63A(-0.05794) H63B(-
 0.12598) H63C(-0.19019)
 Fixed Y: H27(-0.16212) H62A(-0.060391) H62B(-0.11927) H62C(-0.064731)
 H61A(0.086909) H61B(0.09856) H61C(0.086009) H28A(-0.10381) H63A(-0.012421)
 H63B(-0.07127) H63C(-0.016991)
 Fixed Z: H27(1.03733) H62A(1.015201) H62B(0.94522) H62C(0.936829)
 H61A(1.04936) H61B(1.05227) H61C(1.141251) H28A(0.963361) H63A(1.03168)
 H63B(1.0741) H63C(1.01397)
6.a Ternary CH refined with riding coordinates:
 C8(H8), C13(H13), C28(H28), C33(H33), C48(H48), C53(H53), N3(H3A), N4(H4A),
 N7(H7), N8(H8A), N11(H11), N12(H12)
6.b Secondary CH2 refined with riding coordinates:
 C7(H7A,H7B), C9(H9A,H9B), C10(H10A,H10B), C11(H11A,H11B), C12(H12A,H12B),
 C14(H14A,H14B), C27(H27A,H27B), C29(H29A,H29B), C30(H30A,H30B), C31(H31A,H31B),
  C32(H32A,H32B), C34(H34A,H34B), C47(H47A,H47B), C49(H49A,H49B), C50(H50A,
 H50B), C51(H51A,H51B), C52(H52A,H52B), C54(H54A,H54B)
6.c Aromatic/amide H refined with riding coordinates:
 C3(H3), C4(H4), C5(H5), C16(H16), C17(H17), C18(H18), C23(H23), C24(H24),
 C25(H25), C36(H36), C37(H37), C38(H38), C43(H43), C44(H44), C45(H45), C56(H56),
  C57(H57), C58(H58)
6.d Idealised tetrahedral OH refined as rotating group:
 O26(H26)
;
_olex2_submission_special_instructions 'No special instructions were received'

loop_
_space_group_symop_operation_xyz
'x, y, z'
'-x, y+1/2, -z'

loop_
_atom_site_label
_atom_site_type_symbol
_atom_site_fract_x
_atom_site_fract_y
_atom_site_fract_z
_atom_site_U_iso_or_equiv
_atom_site_adp_type
_atom_site_occupancy
_atom_site_site_symmetry_order
_atom_site_calc_flag
_atom_site_refinement_flags_posn
_atom_site_refinement_flags_adp
_atom_site_refinement_flags_occupancy
_atom_site_disorder_assembly
_atom_site_disorder_group
C1 C 0.1750(10) 0.3312(6) 0.4017(7) 0.016(2) Uani 1 1 d . . . . .
C2 C 0.1022(10) 0.2973(6) 0.3298(7) 0.019(2) Uani 1 1 d . . . . .
C3 C 0.1193(12) 0.3009(7) 0.2406(8) 0.033(3) Uani 1 1 d . . . . .
H3 H 0.1809 0.3249 0.2174 0.040 Uiso 1 1 calc R . . . .
C4 C 0.0380(14) 0.2659(7) 0.1858(9) 0.041(4) Uani 1 1 d . . . . .
H4 H 0.0447 0.2662 0.1229 0.049 Uiso 1 1 calc R . . . .
C5 C -0.0521(14) 0.2310(7) 0.2209(9) 0.036(3) Uani 1 1 d . . . . .
H5 H -0.1067 0.2087 0.1821 0.043 Uiso 1 1 calc R . . . .
C6 C -0.0614(11) 0.2291(6) 0.3109(8) 0.020(2) Uani 1 1 d . . . . .
C7 C -0.1499(11) 0.1946(6) 0.3635(8) 0.022(3) Uani 1 1 d . . . . .
H7A H -0.2156 0.2252 0.3697 0.026 Uiso 1 1 calc R . . . .
H7B H -0.1774 0.1533 0.3317 0.026 Uiso 1 1 calc R . . . .
C8 C -0.0329(10) 0.1114(6) 0.4496(8) 0.015(2) Uani 1 1 d . . . . .
H8 H 0.0127 0.1126 0.3952 0.018 Uiso 1 1 calc R . . . .
C9 C -0.1084(11) 0.0491(6) 0.4432(9) 0.021(3) Uani 1 1 d . . . . .
H9A H -0.1584 0.0485 0.4942 0.025 Uiso 1 1 calc R . . . .
H9B H -0.1572 0.0509 0.3872 0.025 Uiso 1 1 calc R . . . .
C10 C -0.0375(12) -0.0147(7) 0.4444(9) 0.029(3) Uani 1 1 d . . . . .
H10A H -0.0885 -0.0545 0.4443 0.034 Uiso 1 1 calc R . . . .
H10B H 0.0056 -0.0165 0.3895 0.034 Uiso 1 1 calc R . . . .
C11 C 0.0446(13) -0.0177(6) 0.5255(9) 0.030(3) Uani 1 1 d . . . . .
H11A H 0.0938 -0.0581 0.5212 0.036 Uiso 1 1 calc R . . . .
H11B H 0.0013 -0.0225 0.5800 0.036 Uiso 1 1 calc R . . . .
C12 C 0.1189(11) 0.0454(6) 0.5339(8) 0.024(3) Uani 1 1 d . . . . .
H12A H 0.1664 0.0430 0.5906 0.029 Uiso 1 1 calc R . . . .
H12B H 0.1706 0.0461 0.4840 0.029 Uiso 1 1 calc R . . . .
C13 C 0.0509(10) 0.1102(6) 0.5326(8) 0.015(2) Uani 1 1 d . . . . .
H13 H 0.0060 0.1116 0.5873 0.018 Uiso 1 1 calc R . . . .
C14 C 0.1819(10) 0.1863(6) 0.6187(7) 0.018(2) Uani 1 1 d . . . . .
H14A H 0.2568 0.2071 0.6097 0.021 Uiso 1 1 calc R . . . .
H14B H 0.1947 0.1434 0.6520 0.021 Uiso 1 1 calc R . . . .
C15 C 0.1111(10) 0.2333(6) 0.6712(7) 0.016(2) Uani 1 1 d . . . . .
C16 C 0.1290(10) 0.2498(7) 0.7610(7) 0.022(3) Uani 1 1 d . . . . .
H16 H 0.1905 0.2304 0.7959 0.027 Uiso 1 1 calc R . . . .
C17 C 0.0556(11) 0.2951(8) 0.7990(8) 0.032(3) Uani 1 1 d . . . . .
H17 H 0.0671 0.3062 0.8606 0.039 Uiso 1 1 calc R . . . .
C18 C -0.0348(12) 0.3247(7) 0.7484(8) 0.030(3) Uani 1 1 d . . . . .
H18 H -0.0866 0.3545 0.7748 0.036 Uiso 1 1 calc R . . . .
C19 C -0.0451(9) 0.3090(6) 0.6597(7) 0.015(2) Uani 1 1 d . . . . .
C20 C -0.1295(10) 0.3369(6) 0.5891(7) 0.014(2) Uani 1 1 d . . . . .
C21 C 0.6878(10) 0.2184(6) 0.5991(7) 0.015(2) Uani 1 1 d . . . . .
C22 C 0.6197(9) 0.2503(6) 0.6713(7) 0.016(2) Uani 1 1 d . . . . .
C23 C 0.6394(10) 0.2462(7) 0.7616(7) 0.020(3) Uani 1 1 d . . . . .
H23 H 0.7027 0.2216 0.7866 0.024 Uiso 1 1 calc R . . . .
C24 C 0.5649(11) 0.2787(6) 0.8168(8) 0.023(3) Uani 1 1 d . . . . .
H24 H 0.5768 0.2759 0.8800 0.027 Uiso 1 1 calc R . . . .
C25 C 0.4734(11) 0.3151(6) 0.7792(8) 0.024(3) Uani 1 1 d . . . . .
H25 H 0.4214 0.3366 0.8163 0.028 Uiso 1 1 calc R . . . .
C26 C 0.4592(10) 0.3194(6) 0.6885(7) 0.016(2) Uani 1 1 d . . . . .
C27 C 0.3650(10) 0.3558(6) 0.6354(8) 0.018(2) Uani 1 1 d . . . . .
H27A H 0.2958 0.3273 0.6311 0.021 Uiso 1 1 calc R . . . .
H27B H 0.3465 0.3986 0.6658 0.021 Uiso 1 1 calc R . . . .
C28 C 0.4620(10) 0.4372(6) 0.5414(8) 0.016(2) Uani 1 1 d . . . . .
H28 H 0.5147 0.4425 0.5957 0.019 Uiso 1 1 calc R . . . .
C29 C 0.3767(10) 0.4962(6) 0.5363(9) 0.020(3) Uani 1 1 d . . . . .
H29A H 0.3331 0.4965 0.5909 0.024 Uiso 1 1 calc R . . . .
H29B H 0.3223 0.4897 0.4841 0.024 Uiso 1 1 calc R . . . .
C30 C 0.4378(12) 0.5649(6) 0.5275(10) 0.030(3) Uani 1 1 d . . . . .
H30A H 0.3811 0.6019 0.5236 0.036 Uiso 1 1 calc R . . . .
H30B H 0.4895 0.5728 0.5809 0.036 Uiso 1 1 calc R . . . .
C31 C 0.5058(13) 0.5648(7) 0.4435(9) 0.029(3) Uani 1 1 d . . . . .
H31A H 0.5474 0.6080 0.4392 0.035 Uiso 1 1 calc R . . . .
H31B H 0.4534 0.5603 0.3898 0.035 Uiso 1 1 calc R . . . .
C32 C 0.5905(11) 0.5058(6) 0.4473(8) 0.024(3) Uani 1 1 d . . . . .
H32A H 0.6458 0.5124 0.4989 0.029 Uiso 1 1 calc R . . . .
H32B H 0.6331 0.5059 0.3922 0.029 Uiso 1 1 calc R . . . .
C33 C 0.5314(10) 0.4369(6) 0.4564(8) 0.015(2) Uani 1 1 d . . . . .
H33 H 0.4782 0.4295 0.4028 0.018 Uiso 1 1 calc R . . . .
C34 C 0.6640(10) 0.3628(6) 0.3786(8) 0.018(2) Uani 1 1 d . . . . .
H34A H 0.7416 0.3444 0.3905 0.021 Uiso 1 1 calc R . . . .
H34B H 0.6699 0.4047 0.3429 0.021 Uiso 1 1 calc R . . . .
C35 C 0.5911(10) 0.3118(6) 0.3272(8) 0.020(2) Uani 1 1 d . . . . .
C36 C 0.6015(10) 0.2937(8) 0.2382(8) 0.028(3) Uani 1 1 d . . . . .
H36 H 0.6563 0.3143 0.2027 0.034 Uiso 1 1 calc R . . . .
C37 C 0.5283(12) 0.2441(8) 0.2040(8) 0.033(3) Uani 1 1 d . . . . .
H37 H 0.5344 0.2305 0.1435 0.040 Uiso 1 1 calc R . . . .
C38 C 0.4451(12) 0.2129(7) 0.2541(8) 0.031(3) Uani 1 1 d . . . . .
H38 H 0.3949 0.1795 0.2287 0.037 Uiso 1 1 calc R . . . .
C39 C 0.4405(10) 0.2333(6) 0.3417(8) 0.018(2) Uani 1 1 d . . . . .
C40 C 0.3648(10) 0.2066(6) 0.4110(8) 0.016(2) Uani 1 1 d . . . . .
C41 C 0.1279(11) -0.0720(6) 0.7680(8) 0.020(2) Uani 1 1 d . . . . .
C42 C 0.0374(10) -0.0175(6) 0.7888(8) 0.020(2) Uani 1 1 d . . . . .
C43 C -0.0686(11) -0.0104(8) 0.7469(9) 0.034(3) Uani 1 1 d . . . . .
H43 H -0.1000 -0.0440 0.7075 0.041 Uiso 1 1 calc R . . . .
C44 C -0.1292(12) 0.0496(9) 0.7654(11) 0.046(4) Uani 1 1 d . . . . .
H44 H -0.1990 0.0590 0.7327 0.055 Uiso 1 1 calc R . . . .
C45 C -0.0883(12) 0.0945(8) 0.8299(9) 0.037(3) Uani 1 1 d . . . . .
H45 H -0.1308 0.1333 0.8451 0.044 Uiso 1 1 calc R . . . .
C46 C 0.0193(11) 0.0807(7) 0.8726(8) 0.027(3) Uani 1 1 d . . . . .
C47 C 0.0814(11) 0.1265(7) 0.9405(8) 0.028(3) Uani 1 1 d . . . . .
H47A H 0.1032 0.1691 0.9113 0.033 Uiso 1 1 calc R . . . .
H47B H 0.0308 0.1378 0.9890 0.033 Uiso 1 1 calc R . . . .
C48 C 0.1679(12) 0.0540(7) 1.0629(8) 0.027(3) Uani 1 1 d . . . . .
H48 H 0.0960 0.0273 1.0551 0.032 Uiso 1 1 calc R . . . .
C49 C 0.1588(15) 0.1026(8) 1.1415(9) 0.045(4) Uani 1 1 d . . . . .
H49A H 0.2289 0.1302 1.1485 0.054 Uiso 1 1 calc R . . . .
H49B H 0.0938 0.1336 1.1292 0.054 Uiso 1 1 calc R . . . .
C50 C 0.1421(15) 0.0637(8) 1.2278(9) 0.044(4) Uani 1 1 d . . . . .
H50A H 0.1396 0.0957 1.2785 0.053 Uiso 1 1 calc R . . . .
H50B H 0.0690 0.0389 1.2227 0.053 Uiso 1 1 calc R . . . .
C51 C 0.2386(15) 0.0146(10) 1.2448(9) 0.051(4) Uani 1 1 d . . . . .
H51A H 0.2250 -0.0121 1.2992 0.061 Uiso 1 1 calc R . . . .
H51B H 0.3102 0.0402 1.2563 0.061 Uiso 1 1 calc R . . . .
C52 C 0.2525(15) -0.0339(8) 1.1663(9) 0.046(4) Uani 1 1 d . . . . .
H52A H 0.3197 -0.0631 1.1791 0.056 Uiso 1 1 calc R . . . .
H52B H 0.1846 -0.0633 1.1587 0.056 Uiso 1 1 calc R . . . .
C53 C 0.2673(12) 0.0058(7) 1.0805(8) 0.027(3) Uani 1 1 d . . . . .
H53 H 0.3392 0.0326 1.0873 0.033 Uiso 1 1 calc R . . . .
C54 C 0.3874(12) -0.0706(7) 0.9972(9) 0.030(3) Uani 1 1 d . . . . .
H54A H 0.4207 -0.0777 1.0588 0.036 Uiso 1 1 calc R . . . .
H54B H 0.3805 -0.1153 0.9676 0.036 Uiso 1 1 calc R . . . .
C55 C 0.4630(11) -0.0275(7) 0.9479(8) 0.028(3) Uani 1 1 d . . . . .
C56 C 0.5850(12) -0.0283(9) 0.9513(11) 0.048(4) Uani 1 1 d . . . . .
H56 H 0.6267 -0.0602 0.9875 0.058 Uiso 1 1 calc R . . . .
C57 C 0.6404(13) 0.0185(11) 0.9002(12) 0.062(5) Uani 1 1 d . . . . .
H57 H 0.7211 0.0210 0.9050 0.074 Uiso 1 1 calc R . . . .
C58 C 0.5791(12) 0.0626(8) 0.8413(11) 0.043(4) Uani 1 1 d . . . . .
H58 H 0.6170 0.0923 0.8030 0.051 Uiso 1 1 calc R . . . .
C59 C 0.4641(11) 0.0609(7) 0.8413(8) 0.026(3) Uani 1 1 d . . . . .
C60 C 0.3797(11) 0.1041(7) 0.7864(8) 0.022(3) Uani 1 1 d . . . . .
N1 N 0.0192(8) 0.2621(5) 0.3643(6) 0.0134(19) Uani 1 1 d . . . . .
N2 N 0.0256(8) 0.2648(5) 0.6239(6) 0.012(2) Uani 1 1 d . . . . .
N3 N -0.0995(8) 0.1766(5) 0.4526(6) 0.016(2) Uani 1 1 d . . . . .
H3A H -0.1605 0.1724 0.4961 0.019 Uiso 1 1 calc R . . . .
N4 N 0.1222(8) 0.1723(5) 0.5309(6) 0.0144(19) Uani 1 1 d . . . . .
H4A H 0.1798 0.1666 0.4849 0.017 Uiso 1 1 calc R . . . .
N5 N 0.5332(8) 0.2870(5) 0.6374(6) 0.0133(19) Uani 1 1 d . . . . .
N6 N 0.5120(9) 0.2818(5) 0.3755(6) 0.019(2) Uani 1 1 d . . . . .
N7 N 0.4032(8) 0.3704(5) 0.5443(6) 0.0134(19) Uani 1 1 d . . . . .
H7 H 0.3354 0.3711 0.5009 0.016 Uiso 1 1 calc R . . . .
N8 N 0.6118(8) 0.3784(5) 0.4654(6) 0.0140(19) Uani 1 1 d . U . . .
H8A H 0.6732 0.3887 0.5123 0.017 Uiso 1 1 calc R . . . .
N9 N 0.0777(8) 0.0259(5) 0.8511(6) 0.023(2) Uani 1 1 d . . . . .
N10 N 0.4086(8) 0.0166(6) 0.8940(6) 0.023(2) Uani 1 1 d . . . . .
N11 N 0.1865(9) 0.0908(5) 0.9791(6) 0.020(2) Uani 1 1 d . . . . .
H11 H 0.2480 0.1250 0.9910 0.024 Uiso 1 1 calc R . . . .
N12 N 0.2732(9) -0.0401(5) 1.0014(6) 0.020(2) Uani 1 1 d . . . . .
H12 H 0.2143 -0.0764 1.0039 0.024 Uiso 1 1 calc R . . . .
O1 O 0.1464(6) 0.3175(4) 0.4830(5) 0.0150(17) Uani 1 1 d . . . . .
O2 O -0.1122(7) 0.3178(4) 0.5099(5) 0.0134(17) Uani 1 1 d . . . . .
O3 O 0.2545(8) 0.3692(5) 0.3842(6) 0.028(2) Uani 1 1 d . . . . .
O4 O -0.2093(7) 0.3737(4) 0.6112(5) 0.0202(19) Uani 1 1 d . . . . .
O5 O 0.6518(7) 0.2331(4) 0.5199(5) 0.0174(18) Uani 1 1 d . . . . .
O6 O 0.3912(7) 0.2272(4) 0.4907(5) 0.0145(17) Uani 1 1 d . . . . .
O7 O 0.7708(7) 0.1818(4) 0.6194(6) 0.023(2) Uani 1 1 d . . . . .
O8 O 0.2864(7) 0.1677(5) 0.3896(5) 0.025(2) Uani 1 1 d . . . . .
O9 O 0.2266(7) -0.0604(4) 0.8077(5) 0.0239(19) Uani 1 1 d . . . . .
O10 O 0.2726(7) 0.0904(4) 0.7984(5) 0.0234(19) Uani 1 1 d . . . . .
O11 O 0.1049(8) -0.1159(5) 0.7136(6) 0.029(2) Uani 1 1 d . . . . .
O12 O 0.4142(7) 0.1476(5) 0.7368(6) 0.031(2) Uani 1 1 d . . . . .
O13 O 0.2858(17) 0.4865(11) 0.7908(16) 0.170(8) Uani 1 1 d . . . . .
O14 O 0.415(2) 0.5604(9) 0.8752(9) 0.144(7) Uani 1 1 d . . . . .
O15 O 0.4685(12) 0.4972(9) 0.7513(11) 0.110(6) Uani 1 1 d . . . . .
O16 O 0.3431(17) 0.5860(7) 0.7399(10) 0.118(6) Uani 1 1 d . . . . .
O17 O 0.3117(15) 0.2203(8) 0.9372(11) 0.069(4) Uani 0.598(11) 1 d . . P A 1
O18 O 0.2691(17) 0.2672(10) 1.0747(10) 0.080(5) Uani 0.598(11) 1 d . . P A 1
O19 O 0.258(2) 0.3331(9) 0.9445(14) 0.077(5) Uani 0.598(11) 1 d . . P A 1
O20 O 0.4338(15) 0.2996(11) 1.0064(16) 0.055(4) Uani 0.598(11) 1 d . . P A 1
Cl3 Cl -0.2258(6) 0.2065(3) 0.9994(4) 0.0339(12) Uani 0.582(6) 1 d . . P B 1
O24 O -0.1565(15) 0.2382(10) 0.9351(11) 0.046(3) Uani 0.582(6) 1 d . . P B 1
O23 O -0.2728(17) 0.2559(10) 1.0558(13) 0.046(5) Uani 0.582(6) 1 d . . P B 1
O22 O -0.1571(15) 0.1569(8) 1.0469(11) 0.046(3) Uani 0.582(6) 1 d . . P B 1
O21 O -0.3156(14) 0.1713(9) 0.9509(12) 0.050(3) Uani 0.582(6) 1 d . . P B 1
Cl1 Cl 0.3802(4) 0.5317(2) 0.7925(3) 0.0600(13) Uani 1 1 d . . . . .
Cl2 Cl 0.3171(9) 0.2788(5) 0.9922(7) 0.055(2) Uani 0.598(11) 1 d D . P A 1
Ga1 Ga 0.01495(11) 0.25433(6) 0.49360(8) 0.0144(3) Uani 1 1 d . . . . .
Ga2 Ga 0.51607(11) 0.29447(6) 0.50576(8) 0.0140(3) Uani 1 1 d . . . . .
Ga3 Ga 0.24231(12) 0.01887(8) 0.88666(9) 0.0241(4) Uani 1 1 d . . . . .
Cl3B Cl -0.1920(7) 0.2602(4) 0.9843(5) 0.0339(12) Uani 0.418(6) 1 d . . P B 2
O21B O -0.0714(15) 0.2515(15) 0.9953(15) 0.046(3) Uani 0.418(6) 1 d . . P B 2
O22B O -0.216(2) 0.3117(11) 0.9188(15) 0.050(3) Uani 0.418(6) 1 d . . P B 2
O24B O -0.235(2) 0.1952(11) 0.958(2) 0.046(3) Uani 0.418(6) 1 d . . P B 2
O23B O -0.236(3) 0.2789(17) 1.0676(16) 0.046(5) Uani 0.418(6) 1 d . . P B 2
Cl2B Cl 0.3026(14) 0.3014(7) 0.9999(11) 0.055(2) Uani 0.402(11) 1 d D . P A 2
O17B O 0.232(2) 0.2416(12) 0.9891(17) 0.069(4) Uani 0.402(11) 1 d . . P A 2
O18B O 0.283(2) 0.3343(14) 1.0850(16) 0.080(5) Uani 0.402(11) 1 d . . P A 2
O20B O 0.423(2) 0.2834(16) 0.997(2) 0.055(4) Uani 0.402(11) 1 d . . P A 2
O19B O 0.275(3) 0.3495(15) 0.9265(19) 0.077(5) Uani 0.402(11) 1 d . . P A 2
O25 O 0.4404(16) 0.1363(9) 1.0318(13) 0.115(6) Uani 1 1 d . . . . .
O26 O -0.1328(18) 0.0117(12) 1.0721(18) 0.067(4) Uani 0.551(14) 1 d . . P C 2
H26 H -0.1955 -0.0079 1.0620 0.100 Uiso 0.551(14) 1 calc GR . P C 2
O27 O 0.0947(16) -0.1257(10) 1.0254(15) 0.067(4) Uani 0.62(2) 1 d . . P D 2
C62 C 0.028(3) -0.0924(18) 0.976(2) 0.076(6) Uani 0.62(2) 1 d . . P D 2
C61 C -0.150(3) 0.0771(18) 1.080(3) 0.076(6) Uani 0.551(14) 1 d . . P C 2
O28 O -0.107(2) -0.0789(14) 0.954(2) 0.067(4) Uani 0.449(14) 1 d . . P C 1
C63 C -0.122(4) -0.043(2) 1.025(3) 0.076(6) Uani 0.449(14) 1 d . . P C 1
H27 H 0.0640 -0.1621 1.0373 0.114 Uiso 0.62(2) 1 d R . P D 2
H62A H -0.0129 -0.0604 1.0152 0.114 Uiso 0.62(2) 1 d R . P D 2
H62B H -0.0258 -0.1193 0.9452 0.114 Uiso 0.62(2) 1 d R . P D 2
H62C H 0.0697 -0.0647 0.9368 0.114 Uiso 0.62(2) 1 d R . P D 2
H61A H -0.2215 0.0869 1.0494 0.114 Uiso 0.551(14) 1 d R . P C 2
H61B H -0.0897 0.0986 1.0523 0.114 Uiso 0.551(14) 1 d R . P C 2
H61C H -0.1507 0.0860 1.1413 0.114 Uiso 0.551(14) 1 d R . P C 2
H28A H -0.0527 -0.1038 0.9634 0.114 Uiso 0.449(14) 1 d R . P C 1
H63A H -0.0579 -0.0124 1.0317 0.114 Uiso 0.449(14) 1 d R . P C 1
H63B H -0.1260 -0.0713 1.0741 0.114 Uiso 0.449(14) 1 d R . P C 1
H63C H -0.1902 -0.0170 1.0140 0.114 Uiso 0.449(14) 1 d R . P C 1

loop_
_atom_site_aniso_label
_atom_site_aniso_U_11
_atom_site_aniso_U_22
_atom_site_aniso_U_33
_atom_site_aniso_U_23
_atom_site_aniso_U_13
_atom_site_aniso_U_12
C1 0.014(5) 0.017(5) 0.016(5) 0.002(4) -0.001(4) 0.003(4)
C2 0.024(5) 0.015(5) 0.017(4) 0.002(4) -0.002(4) 0.001(5)
C3 0.049(8) 0.032(7) 0.019(5) -0.001(5) 0.008(4) 0.000(6)
C4 0.067(8) 0.036(8) 0.018(6) -0.001(5) 0.000(5) -0.005(6)
C5 0.059(8) 0.030(8) 0.018(5) -0.010(5) -0.008(5) -0.005(6)
C6 0.019(6) 0.018(6) 0.023(5) -0.004(4) -0.009(4) 0.000(4)
C7 0.019(6) 0.014(6) 0.032(6) -0.005(4) -0.007(4) 0.001(4)
C8 0.013(5) 0.010(4) 0.024(6) 0.000(4) 0.007(4) -0.003(4)
C9 0.019(6) 0.012(5) 0.031(6) -0.004(4) 0.005(5) -0.007(4)
C10 0.038(7) 0.022(6) 0.026(6) -0.002(5) 0.004(5) 0.003(5)
C11 0.045(7) 0.018(6) 0.028(6) 0.000(5) 0.007(5) 0.005(5)
C12 0.028(6) 0.020(5) 0.025(6) 0.000(4) 0.007(5) 0.010(4)
C13 0.011(5) 0.013(5) 0.022(5) 0.000(4) 0.009(4) -0.003(4)
C14 0.020(6) 0.015(5) 0.017(5) 0.006(4) 0.001(4) -0.001(4)
C15 0.013(5) 0.019(6) 0.015(4) 0.001(4) -0.002(4) -0.002(4)
C16 0.020(6) 0.030(6) 0.016(5) 0.000(4) -0.003(4) 0.005(5)
C17 0.035(7) 0.041(8) 0.020(5) -0.005(5) -0.008(5) 0.013(6)
C18 0.032(7) 0.040(8) 0.018(5) -0.004(5) 0.000(4) 0.015(6)
C19 0.012(5) 0.017(6) 0.017(4) 0.003(4) 0.001(3) 0.002(4)
C20 0.010(5) 0.013(5) 0.020(5) 0.004(4) 0.003(4) -0.003(4)
C21 0.012(5) 0.013(5) 0.021(5) 0.005(4) 0.007(4) -0.003(4)
C22 0.015(5) 0.015(5) 0.020(4) 0.004(4) 0.002(3) -0.003(4)
C23 0.016(6) 0.026(6) 0.018(5) 0.007(4) 0.001(4) 0.004(5)
C24 0.022(6) 0.022(7) 0.024(5) -0.001(4) 0.000(4) 0.001(5)
C25 0.026(6) 0.018(6) 0.027(5) 0.000(4) 0.005(4) 0.008(5)
C26 0.013(5) 0.013(5) 0.022(4) 0.001(4) 0.008(4) -0.005(4)
C27 0.015(6) 0.017(6) 0.021(5) -0.004(4) 0.004(4) 0.002(4)
C28 0.014(6) 0.010(5) 0.024(5) 0.000(4) 0.003(4) 0.002(4)
C29 0.016(6) 0.012(5) 0.034(7) 0.005(4) 0.008(5) 0.006(4)
C30 0.031(7) 0.013(6) 0.047(8) 0.005(5) 0.010(6) 0.004(5)
C31 0.035(8) 0.014(6) 0.040(7) 0.007(5) 0.012(6) -0.006(5)
C32 0.024(6) 0.018(5) 0.031(7) 0.006(5) 0.005(5) -0.002(5)
C33 0.010(5) 0.016(5) 0.020(5) 0.008(4) 0.002(4) 0.003(4)
C34 0.014(6) 0.016(6) 0.024(5) 0.007(4) 0.007(4) 0.005(4)
C35 0.015(6) 0.027(6) 0.018(5) 0.007(4) 0.001(4) 0.006(4)
C36 0.023(6) 0.042(7) 0.022(5) 0.002(5) 0.005(4) -0.004(6)
C37 0.038(7) 0.046(8) 0.017(5) 0.000(5) 0.007(5) -0.012(6)
C38 0.028(7) 0.045(8) 0.020(5) -0.008(5) 0.004(5) -0.014(6)
C39 0.013(5) 0.024(6) 0.018(4) 0.004(4) 0.001(4) 0.002(4)
C40 0.013(5) 0.017(5) 0.019(5) 0.000(4) 0.003(4) 0.005(4)
C41 0.022(5) 0.022(5) 0.017(5) 0.004(4) 0.007(4) 0.002(4)
C42 0.014(5) 0.026(5) 0.022(5) -0.005(4) 0.008(4) -0.001(4)
C43 0.017(6) 0.051(8) 0.035(7) -0.014(6) 0.005(5) -0.001(5)
C44 0.016(7) 0.072(9) 0.049(8) -0.026(7) -0.010(6) 0.020(6)
C45 0.021(6) 0.048(8) 0.041(7) -0.012(6) -0.002(5) 0.015(5)
C46 0.022(6) 0.031(6) 0.029(6) -0.003(5) 0.003(4) 0.003(4)
C47 0.028(6) 0.027(6) 0.028(6) -0.003(5) 0.004(5) 0.001(5)
C48 0.027(7) 0.030(6) 0.024(5) -0.004(4) 0.009(4) -0.008(5)
C49 0.059(10) 0.048(8) 0.030(6) -0.008(5) 0.016(6) -0.002(7)
C50 0.057(9) 0.050(8) 0.026(6) -0.007(5) 0.006(6) -0.019(7)
C51 0.073(10) 0.059(8) 0.021(6) 0.007(6) 0.017(6) -0.009(8)
C52 0.067(11) 0.052(8) 0.022(6) 0.004(5) 0.014(6) -0.010(7)
C53 0.037(7) 0.023(6) 0.022(5) -0.001(4) 0.007(4) -0.002(5)
C54 0.035(6) 0.029(6) 0.025(6) -0.003(5) 0.000(5) 0.009(5)
C55 0.027(5) 0.033(6) 0.023(6) 0.003(5) -0.001(4) 0.008(5)
C56 0.023(6) 0.055(9) 0.066(10) 0.023(8) -0.005(6) 0.004(6)
C57 0.022(7) 0.078(11) 0.084(11) 0.044(10) -0.014(7) -0.002(7)
C58 0.019(6) 0.060(9) 0.049(8) 0.022(7) 0.000(5) 0.003(5)
C59 0.019(5) 0.032(6) 0.028(6) 0.004(5) -0.002(4) -0.001(4)
C60 0.018(5) 0.029(6) 0.021(6) 0.004(5) 0.002(4) 0.001(4)
N1 0.016(4) 0.011(5) 0.013(4) 0.001(3) -0.005(3) 0.001(4)
N2 0.010(4) 0.010(5) 0.017(4) 0.003(3) -0.002(3) -0.001(3)
N3 0.007(4) 0.015(4) 0.026(5) -0.001(3) 0.003(3) 0.001(3)
N4 0.010(5) 0.016(4) 0.017(4) 0.002(3) -0.001(3) -0.002(3)
N5 0.011(4) 0.010(4) 0.019(4) -0.003(3) 0.003(3) -0.006(4)
N6 0.016(5) 0.023(5) 0.018(4) 0.003(3) 0.002(3) -0.001(4)
N7 0.005(4) 0.017(4) 0.018(4) 0.001(3) 0.003(3) 0.003(3)
N8 0.004(4) 0.020(4) 0.019(4) 0.008(3) 0.001(3) 0.001(3)
N9 0.020(4) 0.023(5) 0.027(5) -0.005(4) 0.005(4) 0.002(4)
N10 0.022(4) 0.025(5) 0.021(4) 0.001(4) 0.001(3) 0.001(4)
N11 0.020(5) 0.021(5) 0.021(4) -0.002(4) 0.005(4) -0.005(4)
N12 0.027(5) 0.015(5) 0.020(4) 0.000(3) 0.005(4) -0.003(4)
O1 0.011(4) 0.017(4) 0.018(4) 0.002(3) 0.000(3) -0.003(3)
O2 0.014(4) 0.007(4) 0.019(4) 0.003(3) 0.000(3) 0.001(3)
O3 0.023(5) 0.037(5) 0.023(5) 0.007(4) -0.001(4) -0.011(4)
O4 0.017(4) 0.020(4) 0.023(4) -0.001(3) -0.002(3) 0.006(3)
O5 0.013(4) 0.019(4) 0.020(4) 0.001(3) 0.002(3) -0.001(3)
O6 0.009(4) 0.016(4) 0.019(4) -0.003(3) 0.007(3) -0.001(3)
O7 0.018(5) 0.023(5) 0.027(5) -0.003(4) 0.002(3) 0.004(4)
O8 0.019(4) 0.028(5) 0.028(5) -0.004(4) 0.008(4) -0.006(4)
O9 0.020(4) 0.027(4) 0.025(4) -0.005(3) 0.005(3) 0.004(3)
O10 0.019(4) 0.022(4) 0.028(4) 0.002(3) 0.002(3) 0.001(3)
O11 0.025(5) 0.032(5) 0.031(5) -0.009(4) 0.011(4) -0.005(4)
O12 0.019(5) 0.039(5) 0.036(5) 0.013(4) 0.003(4) -0.005(4)
O13 0.188(13) 0.147(14) 0.181(19) -0.062(12) 0.073(12) -0.060(11)
O14 0.26(2) 0.102(12) 0.067(8) -0.034(8) -0.044(10) 0.040(12)
O15 0.106(10) 0.119(13) 0.103(11) -0.044(9) -0.008(8) 0.024(9)
O16 0.173(16) 0.085(9) 0.089(10) -0.013(7) -0.044(10) 0.034(9)
O17 0.064(10) 0.086(8) 0.059(9) -0.015(6) 0.004(7) -0.040(7)
O18 0.082(10) 0.112(12) 0.048(6) -0.014(7) 0.021(6) -0.036(9)
O19 0.078(10) 0.103(9) 0.048(8) -0.008(6) -0.001(7) -0.015(8)
O20 0.050(6) 0.056(10) 0.059(8) -0.003(7) 0.005(5) -0.032(5)
Cl3 0.038(3) 0.042(3) 0.021(2) -0.005(2) -0.002(2) 0.006(2)
O24 0.047(6) 0.064(8) 0.029(6) -0.010(6) 0.004(4) 0.000(5)
O23 0.047(11) 0.057(10) 0.034(6) -0.008(6) 0.000(7) 0.011(8)
O22 0.048(7) 0.051(6) 0.039(7) -0.006(5) -0.008(6) 0.005(5)
O21 0.051(7) 0.052(7) 0.043(7) 0.001(5) -0.018(6) -0.002(5)
Cl1 0.086(4) 0.051(3) 0.043(2) -0.0042(19) 0.007(2) -0.001(2)
Cl2 0.054(4) 0.078(6) 0.034(3) -0.016(4) 0.009(2) -0.035(4)
Ga1 0.0131(7) 0.0125(7) 0.0175(6) 0.0003(6) -0.0009(5) 0.0000(6)
Ga2 0.0113(7) 0.0140(7) 0.0170(6) 0.0014(6) 0.0035(5) -0.0003(6)
Ga3 0.0242(8) 0.0229(8) 0.0257(7) -0.0002(6) 0.0052(6) 0.0010(6)
Cl3B 0.038(3) 0.042(3) 0.021(2) -0.005(2) -0.002(2) 0.006(2)
O21B 0.047(6) 0.064(8) 0.029(6) -0.010(6) 0.004(4) 0.000(5)
O22B 0.051(7) 0.052(7) 0.043(7) 0.001(5) -0.018(6) -0.002(5)
O24B 0.048(7) 0.051(6) 0.039(7) -0.006(5) -0.008(6) 0.005(5)
O23B 0.047(11) 0.057(10) 0.034(6) -0.008(6) 0.000(7) 0.011(8)
Cl2B 0.054(4) 0.078(6) 0.034(3) -0.016(4) 0.009(2) -0.035(4)
O17B 0.064(10) 0.086(8) 0.059(9) -0.015(6) 0.004(7) -0.040(7)
O18B 0.082(10) 0.112(12) 0.048(6) -0.014(7) 0.021(6) -0.036(9)
O20B 0.050(6) 0.056(10) 0.059(8) -0.003(7) 0.005(5) -0.032(5)
O19B 0.078(10) 0.103(9) 0.048(8) -0.008(6) -0.001(7) -0.015(8)
O25 0.117(15) 0.089(13) 0.142(16) -0.027(11) 0.025(12) -0.029(11)
O26 0.037(7) 0.064(9) 0.100(10) 0.017(7) 0.009(7) 0.000(6)
O27 0.037(7) 0.064(9) 0.100(10) 0.017(7) 0.009(7) 0.000(6)
C62 0.052(11) 0.074(10) 0.102(12) 0.016(8) -0.001(9) -0.003(8)
C61 0.052(11) 0.074(10) 0.102(12) 0.016(8) -0.001(9) -0.003(8)
O28 0.037(7) 0.064(9) 0.100(10) 0.017(7) 0.009(7) 0.000(6)
C63 0.052(11) 0.074(10) 0.102(12) 0.016(8) -0.001(9) -0.003(8)

loop_
_atom_type_symbol
_atom_type_description
_atom_type_scat_dispersion_real
_atom_type_scat_dispersion_imag
_atom_type_scat_source
C C 0.0033 0.0016 'International Tables Vol C Tables 4.2.6.8 and 6.1.1.4'
H H 0.0000 0.0000 'International Tables Vol C Tables 4.2.6.8 and 6.1.1.4'
N N 0.0061 0.0033 'International Tables Vol C Tables 4.2.6.8 and 6.1.1.4'
O O 0.0106 0.0060 'International Tables Vol C Tables 4.2.6.8 and 6.1.1.4'
Cl Cl 0.1484 0.1585 'International Tables Vol C Tables 4.2.6.8 and 6.1.1.4'
Ga Ga 0.2307 1.6083 'International Tables Vol C Tables 4.2.6.8 and 6.1.1.4'

loop_
_geom_angle_atom_site_label_1
_geom_angle_atom_site_label_2
_geom_angle_atom_site_label_3
_geom_angle
O1 C1 C2 114.1(10)
O3 C1 C2 121.9(10)
O3 C1 O1 124.0(11)
C3 C2 C1 124.8(11)
N1 C2 C1 111.1(9)
N1 C2 C3 124.1(11)
C2 C3 H3 122.8
C2 C3 C4 114.3(13)
C4 C3 H3 122.8
C3 C4 H4 118.9
C5 C4 C3 122.1(12)
C5 C4 H4 118.9
C4 C5 H5 120.2
C6 C5 C4 119.5(13)
C6 C5 H5 120.2
C5 C6 C7 128.9(12)
C5 C6 N1 118.3(12)
N1 C6 C7 112.8(10)
C6 C7 H7A 109.9
C6 C7 H7B 109.9
H7A C7 H7B 108.3
N3 C7 C6 109.1(10)
N3 C7 H7A 109.9
N3 C7 H7B 109.9
C9 C8 H8 107.9
C9 C8 C13 112.6(10)
C13 C8 H8 107.9
N3 C8 H8 107.9
N3 C8 C9 113.0(9)
N3 C8 C13 107.3(9)
C8 C9 H9A 109.5
C8 C9 H9B 109.5
H9A C9 H9B 108.1
C10 C9 C8 110.8(10)
C10 C9 H9A 109.5
C10 C9 H9B 109.5
C9 C10 H10A 109.3
C9 C10 H10B 109.3
H10A C10 H10B 107.9
C11 C10 C9 111.7(11)
C11 C10 H10A 109.3
C11 C10 H10B 109.3
C10 C11 H11A 109.2
C10 C11 H11B 109.2
C10 C11 C12 111.8(11)
H11A C11 H11B 107.9
C12 C11 H11A 109.2
C12 C11 H11B 109.2
C11 C12 H12A 109.0
C11 C12 H12B 109.0
H12A C12 H12B 107.8
C13 C12 C11 113.1(10)
C13 C12 H12A 109.0
C13 C12 H12B 109.0
C8 C13 H13 108.4
C12 C13 C8 109.7(10)
C12 C13 H13 108.4
N4 C13 C8 108.0(9)
N4 C13 C12 113.6(9)
N4 C13 H13 108.4
H14A C14 H14B 108.3
C15 C14 H14A 109.8
C15 C14 H14B 109.8
N4 C14 H14A 109.8
N4 C14 H14B 109.8
N4 C14 C15 109.3(9)
C16 C15 C14 126.4(11)
N2 C15 C14 115.6(10)
N2 C15 C16 117.9(11)
C15 C16 H16 120.5
C15 C16 C17 119.0(11)
C17 C16 H16 120.5
C16 C17 H17 119.3
C16 C17 C18 121.4(12)
C18 C17 H17 119.3
C17 C18 H18 121.5
C19 C18 C17 117.0(12)
C19 C18 H18 121.5
C18 C19 C20 128.0(11)
N2 C19 C18 121.1(11)
N2 C19 C20 110.9(9)
O2 C20 C19 114.1(10)
O4 C20 C19 120.2(10)
O4 C20 O2 125.6(11)
O5 C21 C22 114.0(10)
O7 C21 C22 120.6(10)
O7 C21 O5 125.4(10)
C23 C22 C21 127.9(11)
N5 C22 C21 112.4(9)
N5 C22 C23 119.7(11)
C22 C23 H23 120.5
C22 C23 C24 118.9(11)
C24 C23 H23 120.5
C23 C24 H24 120.1
C25 C24 C23 119.9(11)
C25 C24 H24 120.1
C24 C25 H25 120.5
C26 C25 C24 119.0(11)
C26 C25 H25 120.5
C25 C26 C27 126.8(10)
N5 C26 C25 119.2(11)
N5 C26 C27 114.0(10)
C26 C27 H27A 109.9
C26 C27 H27B 109.9
H27A C27 H27B 108.3
N7 C27 C26 108.9(9)
N7 C27 H27A 109.9
N7 C27 H27B 109.9
C29 C28 H28 109.6
C29 C28 C33 109.6(9)
C33 C28 H28 109.6
N7 C28 H28 109.6
N7 C28 C29 111.7(9)
N7 C28 C33 106.7(9)
C28 C29 H29A 109.3
C28 C29 H29B 109.3
C28 C29 C30 111.4(10)
H29A C29 H29B 108.0
C30 C29 H29A 109.3
C30 C29 H29B 109.3
C29 C30 H30A 109.7
C29 C30 H30B 109.7
H30A C30 H30B 108.2
C31 C30 C29 109.7(11)
C31 C30 H30A 109.7
C31 C30 H30B 109.7
C30 C31 H31A 109.7
C30 C31 H31B 109.7
C30 C31 C32 110.0(11)
H31A C31 H31B 108.2
C32 C31 H31A 109.7
C32 C31 H31B 109.7
C31 C32 H32A 109.1
C31 C32 H32B 109.1
C31 C32 C33 112.3(10)
H32A C32 H32B 107.9
C33 C32 H32A 109.1
C33 C32 H32B 109.1
C28 C33 H33 108.9
C32 C33 C28 109.3(10)
C32 C33 H33 108.9
N8 C33 C28 106.9(9)
N8 C33 C32 113.9(9)
N8 C33 H33 108.9
H34A C34 H34B 108.3
C35 C34 H34A 109.8
C35 C34 H34B 109.8
N8 C34 H34A 109.8
N8 C34 H34B 109.8
N8 C34 C35 109.3(9)
C36 C35 C34 125.6(11)
N6 C35 C34 114.3(10)
N6 C35 C36 120.0(11)
C35 C36 H36 121.6
C37 C36 C35 116.8(11)
C37 C36 H36 121.6
C36 C37 H37 118.3
C36 C37 C38 123.4(12)
C38 C37 H37 118.3
C37 C38 H38 121.8
C39 C38 C37 116.4(12)
C39 C38 H38 121.8
C38 C39 C40 127.8(12)
N6 C39 C38 120.4(11)
N6 C39 C40 111.8(10)
O6 C40 C39 114.2(10)
O8 C40 C39 120.4(11)
O8 C40 O6 125.4(11)
O9 C41 C42 113.1(10)
O11 C41 C42 120.0(11)
O11 C41 O9 126.6(12)
C43 C42 C41 126.4(11)
N9 C42 C41 111.3(10)
N9 C42 C43 122.2(11)
C42 C43 H43 121.6
C42 C43 C44 116.8(13)
C44 C43 H43 121.6
C43 C44 H44 119.5
C45 C44 C43 121.0(13)
C45 C44 H44 119.5
C44 C45 H45 121.3
C44 C45 C46 117.4(13)
C46 C45 H45 121.3
C45 C46 C47 124.9(12)
N9 C46 C45 120.7(12)
N9 C46 C47 114.3(11)
C46 C47 H47A 109.8
C46 C47 H47B 109.8
H47A C47 H47B 108.3
N11 C47 C46 109.3(10)
N11 C47 H47A 109.8
N11 C47 H47B 109.8
C49 C48 H48 109.1
C53 C48 H48 109.1
C53 C48 C49 110.3(12)
N11 C48 H48 109.1
N11 C48 C49 111.4(11)
N11 C48 C53 107.9(10)
C48 C49 H49A 109.5
C48 C49 H49B 109.5
H49A C49 H49B 108.1
C50 C49 C48 110.7(13)
C50 C49 H49A 109.5
C50 C49 H49B 109.5
C49 C50 H50A 109.7
C49 C50 H50B 109.7
H50A C50 H50B 108.2
C51 C50 C49 109.6(13)
C51 C50 H50A 109.7
C51 C50 H50B 109.7
C50 C51 H51A 109.1
C50 C51 H51B 109.1
C50 C51 C52 112.7(14)
H51A C51 H51B 107.8
C52 C51 H51A 109.1
C52 C51 H51B 109.1
C51 C52 H52A 109.6
C51 C52 H52B 109.6
H52A C52 H52B 108.1
C53 C52 C51 110.3(13)
C53 C52 H52A 109.6
C53 C52 H52B 109.6
C48 C53 C52 110.2(12)
C48 C53 H53 108.9
C52 C53 H53 108.9
N12 C53 C48 108.2(10)
N12 C53 C52 111.5(11)
N12 C53 H53 108.9
H54A C54 H54B 108.0
C55 C54 H54A 109.4
C55 C54 H54B 109.4
C55 C54 N12 111.3(11)
N12 C54 H54A 109.4
N12 C54 H54B 109.4
C56 C55 C54 127.8(12)
N10 C55 C54 113.8(12)
N10 C55 C56 118.4(13)
C55 C56 H56 120.8
C57 C56 C55 118.3(14)
C57 C56 H56 120.8
C56 C57 H57 119.4
C56 C57 C58 121.1(14)
C58 C57 H57 119.4
C57 C58 H58 121.3
C59 C58 C57 117.5(14)
C59 C58 H58 121.3
C58 C59 C60 127.6(12)
C58 C59 N10 121.7(12)
N10 C59 C60 110.7(11)
O10 C60 C59 114.5(10)
O12 C60 C59 119.8(11)
O12 C60 O10 125.8(12)
C2 N1 C6 121.5(10)
C2 N1 Ga1 119.3(7)
C6 N1 Ga1 119.1(8)
C15 N2 Ga1 118.5(8)
C19 N2 C15 123.6(10)
C19 N2 Ga1 117.5(8)
C7 N3 C8 111.2(9)
C7 N3 H3A 110.0
C7 N3 Ga1 107.8(7)
C8 N3 H3A 110.0
C8 N3 Ga1 107.8(7)
Ga1 N3 H3A 110.0
C13 N4 H4A 108.9
C13 N4 Ga1 108.0(7)
C14 N4 C13 112.2(9)
C14 N4 H4A 108.9
C14 N4 Ga1 109.8(7)
Ga1 N4 H4A 108.9
C22 N5 C26 123.2(10)
C22 N5 Ga2 117.0(7)
C26 N5 Ga2 119.7(8)
C35 N6 C39 123.0(10)
C35 N6 Ga2 119.8(8)
C39 N6 Ga2 116.1(8)
C27 N7 C28 111.3(9)
C27 N7 H7 108.9
C27 N7 Ga2 109.9(7)
C28 N7 H7 108.9
C28 N7 Ga2 108.8(6)
Ga2 N7 H7 108.9
C33 N8 C34 111.7(8)
C33 N8 H8A 109.6
C33 N8 Ga2 106.7(6)
C34 N8 H8A 109.6
C34 N8 Ga2 109.7(7)
Ga2 N8 H8A 109.6
C42 N9 Ga3 116.5(8)
C46 N9 C42 121.5(11)
C46 N9 Ga3 120.1(9)
C55 N10 C59 122.7(11)
C55 N10 Ga3 119.7(9)
C59 N10 Ga3 117.5(8)
C47 N11 H11 108.8
C47 N11 Ga3 110.1(7)
C48 N11 C47 113.4(10)
C48 N11 H11 108.8
C48 N11 Ga3 106.9(7)
Ga3 N11 H11 108.8
C53 N12 H12 110.0
C53 N12 Ga3 107.3(7)
C54 N12 C53 111.4(10)
C54 N12 H12 110.0
C54 N12 Ga3 108.0(7)
Ga3 N12 H12 110.0
C1 O1 Ga1 116.3(7)
C20 O2 Ga1 117.7(7)
C21 O5 Ga2 117.2(7)
C40 O6 Ga2 117.2(7)
C41 O9 Ga3 117.9(7)
C60 O10 Ga3 116.7(8)
O23 Cl3 O24 110.6(13)
O23 Cl3 O22 113.7(13)
O23 Cl3 O21 109.5(13)
O22 Cl3 O24 107.7(12)
O21 Cl3 O24 107.7(12)
O21 Cl3 O22 107.4(11)
O14 Cl1 O13 117.1(14)
O14 Cl1 O15 113.5(12)
O15 Cl1 O13 106.3(12)
O16 Cl1 O13 104.8(15)
O16 Cl1 O14 104.6(10)
O16 Cl1 O15 110.1(12)
O17 Cl2 O19 108.3(8)
O17 Cl2 O20 109.3(8)
O18 Cl2 O17 111.7(8)
O18 Cl2 O19 110.3(8)
O18 Cl2 O20 110.2(8)
O20 Cl2 O19 106.9(8)
N1 Ga1 N2 168.2(4)
N1 Ga1 N3 79.7(4)
N1 Ga1 N4 105.9(4)
N1 Ga1 O1 79.0(4)
N1 Ga1 O2 97.7(4)
N2 Ga1 N3 111.7(4)
N2 Ga1 N4 79.3(4)
N2 Ga1 O1 90.3(3)
N2 Ga1 O2 79.4(4)
N4 Ga1 N3 83.1(4)
O1 Ga1 N3 156.1(3)
O1 Ga1 N4 92.7(3)
O2 Ga1 N3 91.3(3)
O2 Ga1 N4 154.2(3)
O2 Ga1 O1 102.0(3)
N5 Ga2 N7 79.1(4)
N5 Ga2 N8 108.5(4)
N5 Ga2 O5 79.3(4)
N5 Ga2 O6 95.5(4)
N6 Ga2 N5 167.6(4)
N6 Ga2 N7 112.5(4)
N6 Ga2 N8 78.5(4)
N6 Ga2 O5 90.1(4)
N6 Ga2 O6 80.0(4)
N7 Ga2 N8 82.7(4)
O5 Ga2 N7 155.8(3)
O5 Ga2 N8 94.0(3)
O6 Ga2 N7 92.0(3)
O6 Ga2 N8 153.8(3)
O6 Ga2 O5 100.8(3)
N9 Ga3 N11 78.1(4)
N9 Ga3 N12 112.4(4)
N10 Ga3 N9 167.4(4)
N10 Ga3 N11 109.0(4)
N10 Ga3 N12 79.3(4)
N10 Ga3 O9 94.3(4)
N10 Ga3 O10 80.6(4)
N12 Ga3 N11 83.3(4)
O9 Ga3 N9 80.6(4)
O9 Ga3 N11 155.2(4)
O9 Ga3 N12 93.1(4)
O9 Ga3 O10 100.6(3)
O10 Ga3 N9 88.9(4)
O10 Ga3 N11 91.7(4)
O10 Ga3 N12 156.4(4)
O21B Cl3B O22B 108.8(16)
O24B Cl3B O21B 105.1(17)
O24B Cl3B O22B 113.5(16)
O23B Cl3B O21B 109.8(17)
O23B Cl3B O22B 110(2)
O23B Cl3B O24B 109.3(19)
O17B Cl2B O18B 110.2(8)
O17B Cl2B O20B 110.3(8)
O17B Cl2B O19B 110.0(8)
O18B Cl2B O20B 109.4(8)
O18B Cl2B O19B 108.9(8)
O20B Cl2B O19B 108.0(8)
C61 O26 H26 109.5
C62 O27 H27 109(2)
O27 C62 H62A 107(3)
O27 C62 H62B 112(3)
O27 C62 H62C 109(3)
H62A C62 H62B 109(3)
H62A C62 H62C 106(3)
H62B C62 H62C 113(4)
O26 C61 H61A 107(3)
O26 C61 H61B 107(3)
O26 C61 H61C 106(3)
H61A C61 H61B 112(4)
H61A C61 H61C 112(4)
H61B C61 H61C 113(4)
C63 O28 H28A 109(4)
O28 C63 H63A 107(4)
O28 C63 H63B 110(4)
O28 C63 H63C 108(4)
H63A C63 H63B 112(4)
H63A C63 H63C 108(5)
H63B C63 H63C 112(5)

loop_
_geom_bond_atom_site_label_1
_geom_bond_atom_site_label_2
_geom_bond_distance
C1 C2 1.497(16)
C1 O1 1.309(13)
C1 O3 1.240(14)
C2 C3 1.363(16)
C2 N1 1.328(15)
C3 H3 0.9500
C3 C4 1.41(2)
C4 H4 0.9500
C4 C5 1.39(2)
C5 H5 0.9500
C5 C6 1.357(17)
C6 C7 1.505(18)
C6 N1 1.370(15)
C7 H7A 0.9900
C7 H7B 0.9900
C7 N3 1.473(15)
C8 H8 1.0000
C8 C9 1.519(16)
C8 C13 1.542(17)
C8 N3 1.512(14)
C9 H9A 0.9900
C9 H9B 0.9900
C9 C10 1.512(17)
C10 H10A 0.9900
C10 H10B 0.9900
C10 C11 1.510(19)
C11 H11A 0.9900
C11 H11B 0.9900
C11 C12 1.525(18)
C12 H12A 0.9900
C12 H12B 0.9900
C12 C13 1.512(16)
C13 H13 1.0000
C13 N4 1.488(14)
C14 H14A 0.9900
C14 H14B 0.9900
C14 C15 1.501(16)
C14 N4 1.481(14)
C15 C16 1.387(16)
C15 N2 1.350(15)
C16 H16 0.9500
C16 C17 1.389(18)
C17 H17 0.9500
C17 C18 1.400(18)
C18 H18 0.9500
C18 C19 1.362(16)
C19 C20 1.514(16)
C19 N2 1.340(14)
C20 O2 1.271(13)
C20 O4 1.247(13)
C21 C22 1.518(15)
C21 O5 1.269(13)
C21 O7 1.240(14)
C22 C23 1.361(15)
C22 N5 1.328(15)
C23 H23 0.9500
C23 C24 1.395(17)
C24 H24 0.9500
C24 C25 1.388(17)
C25 H25 0.9500
C25 C26 1.361(16)
C26 C27 1.510(16)
C26 N5 1.353(14)
C27 H27A 0.9900
C27 H27B 0.9900
C27 N7 1.489(14)
C28 H28 1.0000
C28 C29 1.539(15)
C28 C33 1.549(16)
C28 N7 1.493(14)
C29 H29A 0.9900
C29 H29B 0.9900
C29 C30 1.546(17)
C30 H30A 0.9900
C30 H30B 0.9900
C30 C31 1.527(18)
C31 H31A 0.9900
C31 H31B 0.9900
C31 C32 1.533(18)
C32 H32A 0.9900
C32 H32B 0.9900
C32 C33 1.540(16)
C33 H33 1.0000
C33 N8 1.497(14)
C34 H34A 0.9900
C34 H34B 0.9900
C34 C35 1.507(17)
C34 N8 1.500(14)
C35 C36 1.391(16)
C35 N6 1.349(15)
C36 H36 0.9500
C36 C37 1.384(19)
C37 H37 0.9500
C37 C38 1.410(18)
C38 H38 0.9500
C38 C39 1.375(17)
C39 C40 1.500(16)
C39 N6 1.356(15)
C40 O6 1.282(14)
C40 O8 1.230(14)
C41 C42 1.560(16)
C41 O9 1.295(15)
C41 O11 1.210(14)
C42 C43 1.372(18)
C42 N9 1.334(15)
C43 H43 0.9500
C43 C44 1.42(2)
C44 H44 0.9500
C44 C45 1.38(2)
C45 H45 0.9500
C45 C46 1.413(19)
C46 C47 1.518(18)
C46 N9 1.333(16)
C47 H47A 0.9900
C47 H47B 0.9900
C47 N11 1.511(16)
C48 H48 1.0000
C48 C49 1.527(18)
C48 C53 1.521(19)
C48 N11 1.476(15)
C49 H49A 0.9900
C49 H49B 0.9900
C49 C50 1.53(2)
C50 H50A 0.9900
C50 H50B 0.9900
C50 C51 1.51(2)
C51 H51A 0.9900
C51 H51B 0.9900
C51 C52 1.53(2)
C52 H52A 0.9900
C52 H52B 0.9900
C52 C53 1.523(18)
C53 H53 1.0000
C53 N12 1.496(15)
C54 H54A 0.9900
C54 H54B 0.9900
C54 C55 1.462(19)
C54 N12 1.479(17)
C55 C56 1.435(19)
C55 N10 1.328(16)
C56 H56 0.9500
C56 C57 1.39(2)
C57 H57 0.9500
C57 C58 1.41(2)
C58 H58 0.9500
C58 C59 1.356(19)
C59 C60 1.517(18)
C59 N10 1.369(16)
C60 O10 1.313(15)
C60 O12 1.221(14)
N1 Ga1 1.945(9)
N2 Ga1 1.957(9)
N3 H3A 1.0000
N3 Ga1 2.112(9)
N4 H4A 1.0000
N4 Ga1 2.111(9)
N5 Ga2 1.974(9)
N6 Ga2 1.963(10)
N7 H7 1.0000
N7 Ga2 2.107(9)
N8 H8A 1.0000
N8 Ga2 2.114(9)
N9 Ga3 1.986(10)
N10 Ga3 1.955(10)
N11 H11 1.0000
N11 Ga3 2.114(10)
N12 H12 1.0000
N12 Ga3 2.090(10)
O1 Ga1 2.003(8)
O2 Ga1 1.980(8)
O5 Ga2 2.010(8)
O6 Ga2 1.986(8)
O9 Ga3 1.966(8)
O10 Ga3 1.982(8)
O13 Cl1 1.426(12)
O14 Cl1 1.401(11)
O15 Cl1 1.414(11)
O16 Cl1 1.387(11)
O17 Cl2 1.419(14)
O18 Cl2 1.405(14)
O19 Cl2 1.448(15)
O20 Cl2 1.439(14)
Cl3 O24 1.439(12)
Cl3 O23 1.423(13)
Cl3 O22 1.435(12)
Cl3 O21 1.429(13)
Cl3B O21B 1.431(16)
Cl3B O22B 1.432(16)
Cl3B O24B 1.430(17)
Cl3B O23B 1.424(17)
Cl2B O17B 1.45(2)
Cl2B O18B 1.46(2)
Cl2B O20B 1.47(2)
Cl2B O19B 1.47(2)
O26 H26 0.8400
O26 C61 1.31(3)
O27 C62 1.25(3)
O27 H27 0.83(2)
C62 H62A 1.01(4)
C62 H62B 0.92(4)
C62 H62C 0.96(3)
C61 H61A 0.96(4)
C61 H61B 0.94(4)
C61 H61C 0.94(4)
O28 C63 1.30(3)
O28 H28A 0.81(3)
C63 H63A 0.97(5)
C63 H63B 0.92(5)
C63 H63C 0.97(5)

loop_
_geom_hbond_atom_site_label_D
_geom_hbond_atom_site_label_H
_geom_hbond_atom_site_label_A
_geom_hbond_distance_DH
_geom_hbond_distance_HA
_geom_hbond_distance_DA
_geom_hbond_angle_DHA
_geom_hbond_site_symmetry_A
N3 H3A O7 1.00 2.06 3.000(12) 155.0 1_455
N4 H4A O8 1.00 1.95 2.946(12) 172.2 .
N7 H7 O3 1.00 1.94 2.887(13) 156.4 .
N8 H8A O4 1.00 1.99 2.947(12) 159.5 1_655
N11 H11 O17 1.00 2.20 3.037(19) 140.7 .
N11 H11 O17B 1.00 2.31 3.03(3) 127.9 .
N11 H11 O25 1.00 2.32 3.18(2) 143.0 .
N12 H12 O27 1.00 1.76 2.74(2) 165.8 .
O27 H27 O21B 0.83(2) 1.78(3) 2.46(4) 138.1(16) 2_547
C62 H62A O26 1.01(4) 2.21(2) 3.19(5) 165.3(19) .
C62 H62C N9 0.96(3) 2.209(11) 3.07(4) 149(2) .

loop_
_geom_torsion_atom_site_label_1
_geom_torsion_atom_site_label_2
_geom_torsion_atom_site_label_3
_geom_torsion_atom_site_label_4
_geom_torsion
C1 C2 C3 C4 -178.6(12)
C1 C2 N1 C6 177.0(10)
C1 C2 N1 Ga1 -5.3(13)
C2 C1 O1 Ga1 0.7(12)
C2 C3 C4 C5 0(2)
C3 C2 N1 C6 -3.9(19)
C3 C2 N1 Ga1 173.8(10)
C3 C4 C5 C6 -1(2)
C4 C5 C6 C7 -179.6(13)
C4 C5 C6 N1 0(2)
C5 C6 C7 N3 151.9(13)
C5 C6 N1 C2 2.5(17)
C5 C6 N1 Ga1 -175.2(10)
C6 C7 N3 C8 -81.9(11)
C6 C7 N3 Ga1 36.0(10)
C7 C6 N1 C2 -177.9(10)
C7 C6 N1 Ga1 4.5(13)
C8 C9 C10 C11 55.2(14)
C8 C13 N4 C14 163.7(9)
C8 C13 N4 Ga1 42.6(10)
C9 C8 C13 C12 54.2(13)
C9 C8 C13 N4 178.6(9)
C9 C8 N3 C7 -76.1(12)
C9 C8 N3 Ga1 166.0(8)
C9 C10 C11 C12 -54.1(15)
C10 C11 C12 C13 53.7(14)
C11 C12 C13 C8 -52.7(13)
C11 C12 C13 N4 -173.8(10)
C12 C13 N4 C14 -74.2(12)
C12 C13 N4 Ga1 164.6(8)
C13 C8 C9 C10 -55.8(13)
C13 C8 N3 C7 159.3(9)
C13 C8 N3 Ga1 41.3(9)
C14 C15 C16 C17 179.2(12)
C14 C15 N2 C19 -179.3(10)
C14 C15 N2 Ga1 -6.9(13)
C15 C14 N4 C13 -93.0(11)
C15 C14 N4 Ga1 27.0(10)
C15 C16 C17 C18 -1(2)
C16 C15 N2 C19 -2.7(17)
C16 C15 N2 Ga1 169.6(9)
C16 C17 C18 C19 -2(2)
C17 C18 C19 C20 -175.8(12)
C17 C18 C19 N2 2.7(19)
C18 C19 C20 O2 173.5(12)
C18 C19 C20 O4 -8.4(19)
C18 C19 N2 C15 -0.3(17)
C18 C19 N2 Ga1 -172.7(10)
C19 C20 O2 Ga1 2.0(12)
C20 C19 N2 C15 178.5(10)
C20 C19 N2 Ga1 6.1(12)
C21 C22 C23 C24 -179.1(12)
C21 C22 N5 C26 178.8(10)
C21 C22 N5 Ga2 -2.0(13)
C22 C21 O5 Ga2 0.4(12)
C22 C23 C24 C25 -0.7(19)
C23 C22 N5 C26 -2.6(18)
C23 C22 N5 Ga2 176.6(9)
C23 C24 C25 C26 -1.3(19)
C24 C25 C26 C27 179.4(12)
C24 C25 C26 N5 1.4(17)
C25 C26 C27 N7 158.8(11)
C25 C26 N5 C22 0.5(17)
C25 C26 N5 Ga2 -178.6(9)
C26 C27 N7 C28 -89.5(11)
C26 C27 N7 Ga2 31.1(11)
C27 C26 N5 C22 -177.7(10)
C27 C26 N5 Ga2 3.1(13)
C28 C29 C30 C31 58.8(15)
C28 C33 N8 C34 166.6(9)
C28 C33 N8 Ga2 46.7(10)
C29 C28 C33 C32 56.6(13)
C29 C28 C33 N8 -179.7(9)
C29 C28 N7 C27 -78.5(12)
C29 C28 N7 Ga2 160.3(8)
C29 C30 C31 C32 -57.1(15)
C30 C31 C32 C33 58.0(15)
C31 C32 C33 C28 -57.4(14)
C31 C32 C33 N8 -176.8(10)
C32 C33 N8 C34 -72.6(12)
C32 C33 N8 Ga2 167.5(8)
C33 C28 C29 C30 -58.5(13)
C33 C28 N7 C27 161.7(9)
C33 C28 N7 Ga2 40.5(10)
C34 C35 C36 C37 178.0(12)
C34 C35 N6 C39 -178.1(10)
C34 C35 N6 Ga2 -10.1(14)
C35 C34 N8 C33 -90.6(11)
C35 C34 N8 Ga2 27.5(10)
C35 C36 C37 C38 1(2)
C36 C35 N6 C39 0.4(18)
C36 C35 N6 Ga2 168.4(10)
C36 C37 C38 C39 -1(2)
C37 C38 C39 C40 -177.0(12)
C37 C38 C39 N6 1(2)
C38 C39 C40 O6 169.3(13)
C38 C39 C40 O8 -10(2)
C38 C39 N6 C35 -0.8(18)
C38 C39 N6 Ga2 -169.2(10)
C39 C40 O6 Ga2 4.7(12)
C40 C39 N6 C35 177.6(10)
C40 C39 N6 Ga2 9.2(13)
C41 C42 C43 C44 -169.2(12)
C41 C42 N9 C46 173.0(10)
C41 C42 N9 Ga3 8.5(13)
C42 C41 O9 Ga3 1.9(12)
C42 C43 C44 C45 -7(2)
C43 C42 N9 C46 -3.6(19)
C43 C42 N9 Ga3 -168.1(10)
C43 C44 C45 C46 4(2)
C44 C45 C46 C47 175.7(14)
C44 C45 C46 N9 0(2)
C45 C46 C47 N11 173.2(12)
C45 C46 N9 C42 0.2(19)
C45 C46 N9 Ga3 164.1(10)
C46 C47 N11 C48 -93.7(12)
C46 C47 N11 Ga3 26.0(12)
C47 C46 N9 C42 -176.4(11)
C47 C46 N9 Ga3 -12.5(14)
C48 C49 C50 C51 57.0(18)
C48 C53 N12 C54 159.3(10)
C48 C53 N12 Ga3 41.2(11)
C49 C48 C53 C52 58.3(15)
C49 C48 C53 N12 -179.4(11)
C49 C48 N11 C47 -73.9(14)
C49 C48 N11 Ga3 164.6(10)
C49 C50 C51 C52 -55.8(18)
C50 C51 C52 C53 55.7(18)
C51 C52 C53 C48 -55.9(17)
C51 C52 C53 N12 -176.2(12)
C52 C53 N12 C54 -79.3(14)
C52 C53 N12 Ga3 162.7(10)
C53 C48 C49 C50 -59.0(16)
C53 C48 N11 C47 164.8(10)
C53 C48 N11 Ga3 43.3(11)
C54 C55 C56 C57 -178.4(16)
C54 C55 N10 C59 -179.2(12)
C54 C55 N10 Ga3 -0.1(15)
C55 C54 N12 C53 -88.0(12)
C55 C54 N12 Ga3 29.6(12)
C55 C56 C57 C58 -5(3)
C56 C55 N10 C59 0(2)
C56 C55 N10 Ga3 179.5(11)
C56 C57 C58 C59 5(3)
C57 C58 C59 C60 178.3(15)
C57 C58 C59 N10 -2(2)
C58 C59 C60 O10 178.5(14)
C58 C59 C60 O12 -2(2)
C58 C59 N10 C55 0(2)
C58 C59 N10 Ga3 -179.4(12)
C59 C60 O10 Ga3 1.5(13)
C60 C59 N10 C55 179.3(11)
C60 C59 N10 Ga3 0.1(14)
N1 C2 C3 C4 2(2)
N1 C6 C7 N3 -27.8(13)
N2 C15 C16 C17 3.1(18)
N2 C19 C20 O2 -5.2(13)
N2 C19 C20 O4 172.9(10)
N3 C8 C9 C10 -177.6(10)
N3 C8 C13 C12 179.1(9)
N3 C8 C13 N4 -56.5(11)
N4 C14 C15 C16 169.2(11)
N4 C14 C15 N2 -14.6(13)
N5 C22 C23 C24 2.6(18)
N5 C26 C27 N7 -23.1(13)
N6 C35 C36 C37 -0.4(19)
N6 C39 C40 O6 -8.9(14)
N6 C39 C40 O8 172.0(11)
N7 C28 C29 C30 -176.5(10)
N7 C28 C33 C32 177.7(9)
N7 C28 C33 N8 -58.6(12)
N8 C34 C35 C36 168.7(12)
N8 C34 C35 N6 -12.9(14)
N9 C42 C43 C44 7(2)
N9 C46 C47 N11 -10.4(15)
N10 C55 C56 C57 2(2)
N10 C59 C60 O10 -1.0(16)
N10 C59 C60 O12 178.5(11)
N11 C48 C49 C50 -178.8(12)
N11 C48 C53 C52 -179.8(11)
N11 C48 C53 N12 -57.5(13)
N12 C54 C55 C56 159.9(14)
N12 C54 C55 N10 -20.6(16)
O1 C1 C2 C3 -176.3(12)
O1 C1 C2 N1 2.9(14)
O3 C1 C2 C3 4.2(19)
O3 C1 C2 N1 -176.6(11)
O3 C1 O1 Ga1 -179.8(9)
O4 C20 O2 Ga1 -176.0(9)
O5 C21 C22 C23 -177.4(12)
O5 C21 C22 N5 1.0(14)
O7 C21 C22 C23 2.4(19)
O7 C21 C22 N5 -179.2(10)
O7 C21 O5 Ga2 -179.3(9)
O8 C40 O6 Ga2 -176.3(9)
O9 C41 C42 C43 169.7(12)
O9 C41 C42 N9 -6.8(14)
O11 C41 C42 C43 -4.3(19)
O11 C41 C42 N9 179.3(11)
O11 C41 O9 Ga3 175.4(10)
O12 C60 O10 Ga3 -178.0(10)
